data_2106905
loop_
_publ_author_name
'Calleri, M.'
'Gazzoni, G.'

_publ_section_title
;
 The structures of (Sr, Ba) ( (Al, Ga)2 (Si, Ge)2 O8). III. The crystal
 structures of the paracelsian-like modifications of synthetic Sr Ga2 Ge2
 O8 and Ba Ga2 Ge2 O8
;
_journal_name_full 'Acta Crystallographica B (24,1968-38,1982)'
_journal_page_first 1196
_journal_page_last 1205
_journal_volume 32
_journal_year 1976
_chemical_formula_sum 'Ba Ga2 Ge2 O8'
_chemical_name_systematic 'Ba (Ga2 Ge2 O8)'
_space_group_IT_number 14
_symmetry_space_group_name_Hall '-P 2yab'
_symmetry_space_group_name_H-M 'P 1 21/a 1'
_cell_angle_alpha 90
_cell_angle_beta 90.36
_cell_angle_gamma 90
_cell_formula_units_Z 4
_cell_length_a 9.349
_cell_length_b 9.903
_cell_length_c 8.77
_cell_volume 811.938
_citation_journal_id_ASTM ACBCAR
_cod_data_source_file Calleri_ACBCAR_1976_110.cif
_cod_data_source_block Ba1Ga2Ge2O8
_cod_original_cell_volume 811.9382
_cod_original_sg_symbol_Hall '-P 2ybc (z,y,-x)'
_cod_original_formula_sum 'Ba1 Ga2 Ge2 O8'
_cod_database_code 2106905

loop_
_symmetry_equiv_pos_as_xyz
x,y,z
-x+1/2,y+1/2,-z
-x,-y,-z
x-1/2,-y-1/2,z

loop_
_atom_site_label
_atom_site_type_symbol
_atom_site_fract_x
_atom_site_fract_y
_atom_site_fract_z
_atom_site_occupancy
_atom_site_U_iso_or_equiv
O2 O-2 0.1974 0.0789 0.4932 1 0.0
Ge2 Ge+4 0.2352 0.9179 0.5633 1 0.0
O8 O-2 0.3146 0.9133 0.7442 1 0.0
O4 O-2 0.1239 0.3657 0.558 1 0.0
O5 O-2 0.9231 0.1907 1.0689 1 0.0
O6 O-2 0.911 0.1928 0.4375 1 0.0
O7 O-2 0.0056 0.1471 0.7581 1 0.0
Ga1 Ga+3 0.0609 0.1933 0.57 1 0.0
Ba1 Ba+2 0.8912 0.4118 0.2502 1 0.0
Ga2 Ga+3 0.2306 0.9205 0.933 1 0.0
O1 O-2 0.199 0.0883 1.0062 1 0.0
O3 O-2 0.1218 0.3648 0.942 1 0.0
Ge1 Ge+4 0.0633 0.1963 0.9376 1 0.0
